data_1564785
loop_
_publ_author_name
'Sadowski, Bart\/lomiej'
'Kaliszewska, Marzena'
'Poronik, Yevgen M.'
'Czichy, Ma\/lgorzata'
'Janasik, Patryk'
'Banasiewicz, Marzena'
'Mierzwa, Dominik'
'Gadomski, Wojciech'
'Lohrey, Trevor D.'
'Clark, John A.'
'\/Lapkowski, Mieczys\/law'
'Kozankiewicz, Boles\/law'
'Vullev, Valentine I.'
'Sobolewski, Andrzej L.'
'Piatkowski, Piotr'
'Gryko, Daniel T.'

_publ_section_title
;
 Potent strategy towards strongly emissive nitroaromatics through a weakly
 electron-deficient core
;
_journal_name_full 'Chemical Science'
_journal_paper_doi 10.1039/D1SC03670J
_journal_year 2021
_chemical_formula_moiety 'C40 H42 N4 O6'
_chemical_formula_sum 'C40 H42 N4 O6'
_chemical_formula_weight 674.77
_chemical_name_systematic
6,12-Diheptyl-3,9-bis(3-nitrophenyl)-5H,11H-dipyrrolo[1,2-b:1',2'-g][2,6]naphthyridine-5,11-dione
_space_group_crystal_system monoclinic
_space_group_IT_number 14
_space_group_name_Hall '-P 2yn'
_space_group_name_H-M_alt 'P 1 21/n 1'
_atom_sites_solution_hydrogens geom
_atom_sites_solution_primary iterative
_atom_sites_solution_secondary difmap
_audit_creation_method SHELXL-2014/7
_audit_update_record
;
2020-07-25 deposited with the CCDC.	2021-09-06 downloaded from the CCDC.
;
_cell_angle_alpha 90
_cell_angle_beta 91.466(4)
_cell_angle_gamma 90
_cell_formula_units_Z 2
_cell_length_a 4.2829(4)
_cell_length_b 27.290(2)
_cell_length_c 14.9334(13)
_cell_measurement_reflns_used 26557
_cell_measurement_temperature 100(2)
_cell_measurement_theta_max 28.296
_cell_measurement_theta_min 2.073
_cell_volume 1744.8(3)
_computing_cell_refinement 'SAINT V8.38A Bruker, Madison WI'
_computing_data_collection 'Bruker APEX3 Bruker, Madison WI'
_computing_data_reduction 'SAINT V8.38A Bruker, Madison WI'
_computing_molecular_graphics ORTEP-32
_computing_publication_material WinGX
_computing_structure_refinement 'SHELXL-2014/7 (Sheldrick, 2014)'
_computing_structure_solution SHELXT
_diffrn_ambient_temperature 100(2)
_diffrn_detector_area_resol_mean 10.42
_diffrn_measured_fraction_theta_full 0.999
_diffrn_measured_fraction_theta_max 0.997
_diffrn_measurement_device_type 'Bruker D8 with PHOTON-II CPAD detector'
_diffrn_measurement_method '\f and \w shutterless scans'
_diffrn_radiation_monochromator 'silicon 111'
_diffrn_radiation_type synchrotron
_diffrn_radiation_wavelength 0.7288
_diffrn_reflns_av_R_equivalents 0.0633
_diffrn_reflns_av_unetI/netI 0.0423
_diffrn_reflns_Laue_measured_fraction_full 0.999
_diffrn_reflns_Laue_measured_fraction_max 0.997
_diffrn_reflns_limit_h_max 5
_diffrn_reflns_limit_h_min -5
_diffrn_reflns_limit_k_max 35
_diffrn_reflns_limit_k_min -35
_diffrn_reflns_limit_l_max 19
_diffrn_reflns_limit_l_min -19
_diffrn_reflns_number 26557
_diffrn_reflns_point_group_measured_fraction_full 0.999
_diffrn_reflns_point_group_measured_fraction_max 0.997
_diffrn_reflns_theta_full 25.930
_diffrn_reflns_theta_max 28.296
_diffrn_reflns_theta_min 2.073
_diffrn_source 'Advanced Light Source, station 12.2.1'
_exptl_absorpt_coefficient_mu 0.091
_exptl_absorpt_correction_T_max 0.7457
_exptl_absorpt_correction_T_min 0.6767
_exptl_absorpt_correction_type multi-scan
_exptl_absorpt_process_details SADABS
_exptl_crystal_colour red
_exptl_crystal_density_diffrn 1.284
_exptl_crystal_description needle
_exptl_crystal_F_000 716
_exptl_crystal_preparation Luminescent
_exptl_crystal_recrystallization_method 'Re-crystallisation from solvent: chloroform/hexane'
_exptl_crystal_size_max 0.090
_exptl_crystal_size_mid 0.006
_exptl_crystal_size_min 0.002
_refine_diff_density_max 0.238
_refine_diff_density_min -0.329
_refine_diff_density_rms 0.068
_refine_ls_extinction_method none
_refine_ls_goodness_of_fit_ref 1.068
_refine_ls_hydrogen_treatment constr
_refine_ls_matrix_type full
_refine_ls_number_parameters 227
_refine_ls_number_reflns 4022
_refine_ls_number_restraints 0
_refine_ls_restrained_S_all 1.068
_refine_ls_R_factor_all 0.0804
_refine_ls_R_factor_gt 0.0580
_refine_ls_shift/su_max 0.001
_refine_ls_shift/su_mean 0.000
_refine_ls_structure_factor_coef Fsqd
_refine_ls_weighting_details 'w=1/[\s^2^(Fo^2^)+(0.0874P)^2^+0.5107P] where P=(Fo^2^+2Fc^2^)/3'
_refine_ls_weighting_scheme calc
_refine_ls_wR_factor_gt 0.1482
_refine_ls_wR_factor_ref 0.1615
_reflns_Friedel_coverage 0.000
_reflns_number_gt 2966
_reflns_number_total 4022
_reflns_threshold_expression 'I > 2\s(I)'
_cod_data_source_file d1sc03670j2.cif
_cod_data_source_block shelx
_cod_depositor_comments
;
The following automatic conversions were performed:

data item '_atom_sites_solution_secondary' value 'diffmap' was
changed to 'difmap'.

Automatic conversion script
Id: cif_fix_values 7556 2019-12-06 15:28:31Z antanas 
;
_cod_original_cell_volume 1744.9(3)
_cod_original_sg_symbol_H-M 'P 21/n'
_cod_database_code 1564785
_shelx_shelxl_version_number 2014/7
_shelx_space_group_comment
;
The symmetry employed for this shelxl refinement is uniquely defined
by the following loop, which should always be used as a source of
symmetry information in preference to the above space-group names.
They are only intended as comments.
;

loop_
_space_group_symop_operation_xyz
'x, y, z'
'-x+1/2, y+1/2, -z+1/2'
'-x, -y, -z'
'x-1/2, -y-1/2, z-1/2'

loop_
_atom_site_label
_atom_site_type_symbol
_atom_site_fract_x
_atom_site_fract_y
_atom_site_fract_z
_atom_site_U_iso_or_equiv
_atom_site_adp_type
_atom_site_occupancy
_atom_site_site_symmetry_order
_atom_site_calc_flag
_atom_site_refinement_flags_posn
_atom_site_refinement_flags_adp
_atom_site_refinement_flags_occupancy
_atom_site_disorder_assembly
_atom_site_disorder_group
C1 C 0.4202(4) 0.57024(6) 0.49434(10) 0.0204(4) Uani 1 1 d . . . . .
C2 C 0.6913(4) 0.63015(6) 0.59701(11) 0.0252(4) Uani 1 1 d . . . . .
C3 C 0.5905(4) 0.67613(6) 0.55408(11) 0.0277(4) Uani 1 1 d . . . . .
C4 C 0.6509(5) 0.68563(7) 0.46447(12) 0.0318(4) Uani 1 1 d . . . . .
H4 H 0.7549 0.6622 0.4289 0.038 Uiso 1 1 calc R U . . .
C5 C 0.5559(6) 0.72991(7) 0.42880(13) 0.0385(5) Uani 1 1 d . . . . .
C6 C 0.4016(6) 0.76524(7) 0.47689(15) 0.0425(5) Uani 1 1 d . . . . .
H6 H 0.3339 0.7949 0.4495 0.051 Uiso 1 1 calc R U . . .
C7 C 0.3486(6) 0.75601(7) 0.56615(15) 0.0429(5) Uani 1 1 d . . . . .
H7 H 0.2454 0.7798 0.6013 0.052 Uiso 1 1 calc R U . . .
C8 C 0.4460(5) 0.71214(7) 0.60469(13) 0.0347(5) Uani 1 1 d . . . . .
H8 H 0.4136 0.7066 0.6665 0.042 Uiso 1 1 calc R U . . .
C9 C 0.8765(5) 0.62509(7) 0.67285(11) 0.0300(4) Uani 1 1 d . . . . .
H9 H 0.9479 0.6511 0.7104 0.036 Uiso 1 1 calc R U . . .
C10 C 0.9432(4) 0.57514(7) 0.68591(11) 0.0268(4) Uani 1 1 d . . . . .
H10 H 1.0689 0.5616 0.7330 0.032 Uiso 1 1 calc R U . . .
C11 C 0.7924(4) 0.54923(6) 0.61766(10) 0.0209(4) Uani 1 1 d . . . . .
C12 C 0.7772(4) 0.49812(6) 0.59861(10) 0.0194(3) Uani 1 1 d . . . . .
C13 C 0.5915(4) 0.48247(6) 0.52712(10) 0.0186(3) Uani 1 1 d . . . . .
C14 C 0.9661(4) 0.46573(6) 0.66150(11) 0.0221(4) Uani 1 1 d . . . . .
H14A H 1.1335 0.4856 0.6906 0.027 Uiso 1 1 calc R U . . .
H14B H 1.0670 0.4397 0.6263 0.027 Uiso 1 1 calc R U . . .
C15 C 0.7716(4) 0.44184(6) 0.73402(11) 0.0230(4) Uani 1 1 d . . . . .
H15A H 0.6803 0.4676 0.7719 0.028 Uiso 1 1 calc R U . . .
H15B H 0.5978 0.4231 0.7055 0.028 Uiso 1 1 calc R U . . .
C16 C 0.9699(4) 0.40757(7) 0.79241(12) 0.0278(4) Uani 1 1 d . . . . .
H16A H 1.1533 0.4260 0.8160 0.033 Uiso 1 1 calc R U . . .
H16B H 1.0485 0.3808 0.7543 0.033 Uiso 1 1 calc R U . . .
C17 C 0.8019(5) 0.38484(7) 0.87129(12) 0.0312(4) Uani 1 1 d . . . . .
H17A H 0.6059 0.3695 0.8487 0.037 Uiso 1 1 calc R U . . .
H17B H 0.9350 0.3586 0.8976 0.037 Uiso 1 1 calc R U . . .
C18 C 0.7239(5) 0.42124(8) 0.94458(11) 0.0322(4) Uani 1 1 d . . . . .
H18A H 0.9145 0.4401 0.9608 0.039 Uiso 1 1 calc R U . . .
H18B H 0.5665 0.4447 0.9205 0.039 Uiso 1 1 calc R U . . .
C19 C 0.5989(5) 0.39785(9) 1.02884(13) 0.0459(6) Uani 1 1 d . . . . .
H19A H 0.4098 0.3786 1.0127 0.055 Uiso 1 1 calc R U . . .
H19B H 0.7575 0.3749 1.0537 0.055 Uiso 1 1 calc R U . . .
C20 C 0.5178(6) 0.43480(11) 1.10038(14) 0.0550(7) Uani 1 1 d . . . . .
H20A H 0.7021 0.4548 1.1154 0.082 Uiso 1 1 calc R U . . .
H20B H 0.4503 0.4175 1.1540 0.082 Uiso 1 1 calc R U . . .
H20C H 0.3487 0.4560 1.0780 0.082 Uiso 1 1 calc R U . . .
N1 N 0.6358(3) 0.58332(5) 0.56325(8) 0.0206(3) Uani 1 1 d . . . . .
N2 N 0.6223(6) 0.74005(7) 0.33468(13) 0.0593(6) Uani 1 1 d . . . . .
O1 O 0.2631(3) 0.60189(4) 0.45800(8) 0.0281(3) Uani 1 1 d . . . . .
O2 O 0.5436(7) 0.77949(7) 0.30415(14) 0.0954(9) Uani 1 1 d . . . . .
O3 O 0.7543(6) 0.70916(7) 0.29105(11) 0.0830(8) Uani 1 1 d . . . . .

loop_
_atom_site_aniso_label
_atom_site_aniso_U_11
_atom_site_aniso_U_22
_atom_site_aniso_U_33
_atom_site_aniso_U_23
_atom_site_aniso_U_13
_atom_site_aniso_U_12
C1 0.0253(8) 0.0228(8) 0.0132(7) 0.0027(6) 0.0027(6) -0.0004(7)
C2 0.0370(10) 0.0199(8) 0.0189(8) -0.0021(6) 0.0045(7) -0.0055(7)
C3 0.0415(10) 0.0200(8) 0.0219(8) -0.0024(7) 0.0050(7) -0.0044(8)
C4 0.0488(12) 0.0210(9) 0.0262(9) 0.0016(7) 0.0094(8) 0.0022(8)
C5 0.0612(14) 0.0241(10) 0.0308(10) 0.0072(8) 0.0147(9) 0.0035(9)
C6 0.0657(15) 0.0198(9) 0.0426(12) 0.0063(8) 0.0140(10) 0.0054(9)
C7 0.0651(15) 0.0218(10) 0.0429(12) -0.0045(8) 0.0200(11) 0.0005(9)
C8 0.0551(12) 0.0245(9) 0.0250(9) -0.0033(7) 0.0124(8) -0.0071(9)
C9 0.0439(11) 0.0277(10) 0.0184(8) -0.0041(7) 0.0010(7) -0.0109(8)
C10 0.0342(10) 0.0292(9) 0.0168(8) 0.0013(7) -0.0018(7) -0.0060(8)
C11 0.0257(8) 0.0232(8) 0.0139(7) 0.0034(6) 0.0000(6) -0.0028(7)
C12 0.0206(8) 0.0234(8) 0.0144(7) 0.0039(6) 0.0030(6) -0.0019(6)
C13 0.0214(8) 0.0200(8) 0.0144(7) 0.0043(6) 0.0028(6) -0.0006(6)
C14 0.0221(8) 0.0273(9) 0.0168(7) 0.0038(6) -0.0019(6) -0.0004(7)
C15 0.0243(8) 0.0283(9) 0.0164(7) 0.0037(7) 0.0001(6) 0.0005(7)
C16 0.0272(9) 0.0336(10) 0.0225(8) 0.0075(7) 0.0026(7) 0.0061(8)
C17 0.0321(10) 0.0345(10) 0.0272(9) 0.0133(8) 0.0023(7) 0.0064(8)
C18 0.0303(9) 0.0467(12) 0.0195(8) 0.0084(8) -0.0011(7) 0.0016(8)
C19 0.0425(12) 0.0687(16) 0.0269(10) 0.0211(10) 0.0059(9) 0.0112(11)
C20 0.0448(13) 0.099(2) 0.0215(10) 0.0042(11) 0.0021(9) 0.0038(13)
N1 0.0281(7) 0.0189(7) 0.0150(6) 0.0011(5) 0.0009(5) -0.0028(6)
N2 0.1073(18) 0.0331(10) 0.0390(11) 0.0165(8) 0.0283(11) 0.0222(11)
O1 0.0385(7) 0.0216(6) 0.0240(6) 0.0033(5) -0.0042(5) 0.0045(5)
O2 0.176(2) 0.0504(12) 0.0620(12) 0.0383(10) 0.0513(14) 0.0515(14)
O3 0.166(2) 0.0485(11) 0.0365(9) 0.0163(8) 0.0424(12) 0.0414(13)

loop_
_atom_type_symbol
_atom_type_description
_atom_type_scat_dispersion_real
_atom_type_scat_dispersion_imag
_atom_type_scat_source
C C 0.0034 0.0017 'Calculated using XDISP in WinGX (Farrugia, 1999)'
H H 0.0000 0.0000 'Calculated using XDISP in WinGX (Farrugia, 1999)'
N N 0.0065 0.0035 'Calculated using XDISP in WinGX (Farrugia, 1999)'
O O 0.0115 0.0064 'Calculated using XDISP in WinGX (Farrugia, 1999)'

loop_
_geom_angle_atom_site_label_1
_geom_angle_atom_site_label_2
_geom_angle_atom_site_label_3
_geom_angle
_geom_angle_site_symmetry_1
_geom_angle_site_symmetry_3
_geom_angle_publ_flag
O1 C1 N1 119.39(15) . . ?
O1 C1 C13 125.57(15) . 3_666 ?
N1 C1 C13 115.04(14) . 3_666 ?
C9 C2 N1 107.22(15) . . ?
C9 C2 C3 127.08(16) . . ?
N1 C2 C3 125.51(15) . . ?
C4 C3 C8 119.02(17) . . ?
C4 C3 C2 121.21(16) . . ?
C8 C3 C2 119.68(16) . . ?
C5 C4 C3 118.31(18) . . ?
C5 C4 H4 120.8 . . ?
C3 C4 H4 120.8 . . ?
C4 C5 C6 123.49(19) . . ?
C4 C5 N2 118.24(18) . . ?
C6 C5 N2 118.27(18) . . ?
C7 C6 C5 117.87(19) . . ?
C7 C6 H6 121.1 . . ?
C5 C6 H6 121.1 . . ?
C6 C7 C8 120.17(19) . . ?
C6 C7 H7 119.9 . . ?
C8 C7 H7 119.9 . . ?
C7 C8 C3 121.07(17) . . ?
C7 C8 H8 119.5 . . ?
C3 C8 H8 119.5 . . ?
C2 C9 C10 108.85(16) . . ?
C2 C9 H9 125.6 . . ?
C10 C9 H9 125.6 . . ?
C11 C10 C9 107.67(16) . . ?
C11 C10 H10 126.2 . . ?
C9 C10 H10 126.2 . . ?
C10 C11 N1 107.21(15) . . ?
C10 C11 C12 131.62(16) . . ?
N1 C11 C12 121.17(14) . . ?
C13 C12 C11 118.63(15) . . ?
C13 C12 C14 126.02(15) . . ?
C11 C12 C14 115.34(14) . . ?
C12 C13 C13 120.89(19) . 3_666 ?
C12 C13 C1 119.00(14) . 3_666 ?
C13 C13 C1 120.11(18) 3_666 3_666 ?
C12 C14 C15 113.41(14) . . ?
C12 C14 H14A 108.9 . . ?
C15 C14 H14A 108.9 . . ?
C12 C14 H14B 108.9 . . ?
C15 C14 H14B 108.9 . . ?
H14A C14 H14B 107.7 . . ?
C16 C15 C14 111.19(14) . . ?
C16 C15 H15A 109.4 . . ?
C14 C15 H15A 109.4 . . ?
C16 C15 H15B 109.4 . . ?
C14 C15 H15B 109.4 . . ?
H15A C15 H15B 108.0 . . ?
C15 C16 C17 115.11(15) . . ?
C15 C16 H16A 108.5 . . ?
C17 C16 H16A 108.5 . . ?
C15 C16 H16B 108.5 . . ?
C17 C16 H16B 108.5 . . ?
H16A C16 H16B 107.5 . . ?
C18 C17 C16 113.96(16) . . ?
C18 C17 H17A 108.8 . . ?
C16 C17 H17A 108.8 . . ?
C18 C17 H17B 108.8 . . ?
C16 C17 H17B 108.8 . . ?
H17A C17 H17B 107.7 . . ?
C19 C18 C17 114.19(18) . . ?
C19 C18 H18A 108.7 . . ?
C17 C18 H18A 108.7 . . ?
C19 C18 H18B 108.7 . . ?
C17 C18 H18B 108.7 . . ?
H18A C18 H18B 107.6 . . ?
C20 C19 C18 113.3(2) . . ?
C20 C19 H19A 108.9 . . ?
C18 C19 H19A 108.9 . . ?
C20 C19 H19B 108.9 . . ?
C18 C19 H19B 108.9 . . ?
H19A C19 H19B 107.7 . . ?
C19 C20 H20A 109.5 . . ?
C19 C20 H20B 109.5 . . ?
H20A C20 H20B 109.5 . . ?
C19 C20 H20C 109.5 . . ?
H20A C20 H20C 109.5 . . ?
H20B C20 H20C 109.5 . . ?
C2 N1 C11 109.03(13) . . ?
C2 N1 C1 126.80(14) . . ?
C11 N1 C1 123.49(14) . . ?
O2 N2 O3 122.88(19) . . ?
O2 N2 C5 117.94(19) . . ?
O3 N2 C5 119.18(17) . . ?

loop_
_geom_bond_atom_site_label_1
_geom_bond_atom_site_label_2
_geom_bond_distance
_geom_bond_site_symmetry_2
_geom_bond_publ_flag
C1 O1 1.214(2) . ?
C1 N1 1.411(2) . ?
C1 C13 1.474(2) 3_666 ?
C2 C9 1.373(3) . ?
C2 N1 1.392(2) . ?
C2 C3 1.469(2) . ?
C3 C4 1.394(2) . ?
C3 C8 1.394(3) . ?
C4 C5 1.378(3) . ?
C4 H4 0.9500 . ?
C5 C6 1.381(3) . ?
C5 N2 1.467(3) . ?
C6 C7 1.381(3) . ?
C6 H6 0.9500 . ?
C7 C8 1.388(3) . ?
C7 H7 0.9500 . ?
C8 H8 0.9500 . ?
C9 C10 1.405(3) . ?
C9 H9 0.9500 . ?
C10 C11 1.386(2) . ?
C10 H10 0.9500 . ?
C11 N1 1.396(2) . ?
C11 C12 1.425(2) . ?
C12 C13 1.383(2) . ?
C12 C14 1.510(2) . ?
C13 C13 1.467(3) 3_666 ?
C13 C1 1.474(2) 3_666 ?
C14 C15 1.529(2) . ?
C14 H14A 0.9900 . ?
C14 H14B 0.9900 . ?
C15 C16 1.523(2) . ?
C15 H15A 0.9900 . ?
C15 H15B 0.9900 . ?
C16 C17 1.527(2) . ?
C16 H16A 0.9900 . ?
C16 H16B 0.9900 . ?
C17 C18 1.522(3) . ?
C17 H17A 0.9900 . ?
C17 H17B 0.9900 . ?
C18 C19 1.520(3) . ?
C18 H18A 0.9900 . ?
C18 H18B 0.9900 . ?
C19 C20 1.516(4) . ?
C19 H19A 0.9900 . ?
C19 H19B 0.9900 . ?
C20 H20A 0.9800 . ?
C20 H20B 0.9800 . ?
C20 H20C 0.9800 . ?
N2 O2 1.213(2) . ?
N2 O3 1.214(3) . ?
